data_1562177
loop_
_publ_author_name
'Hou, Min'
'Xu, Mengmeng'
'Yang, Baochao'
'He, Haibing'
'Gao, Shuanhu'

_publ_section_title
;
 Construction of polycyclic structures with vicinal all-carbon quaternary
 stereocenters <i>via</i> an enantioselective photoenolization/Diels-Alder
 reaction.
;
_journal_issue 21
_journal_name_full 'Chemical science'
_journal_page_first 7575
_journal_page_last 7582
_journal_paper_doi 10.1039/d1sc00883h
_journal_volume 12
_journal_year 2021
_chemical_absolute_configuration ad
_chemical_formula_moiety '2(C23 H26 O4)'
_chemical_formula_sum 'C46 H52 O8'
_chemical_formula_weight 732.87
_space_group_crystal_system monoclinic
_space_group_IT_number 4
_space_group_name_Hall 'P 2yb'
_space_group_name_H-M_alt 'P 1 21 1'
_atom_sites_solution_hydrogens geom
_atom_sites_solution_primary dual
_audit_creation_date 2019-03-05
_audit_creation_method
;
Olex2 1.2
(compiled 2018.05.29 svn.r3508 for OlexSys, GUI svn.r5506)
;
_audit_update_record
;
2019-08-15 deposited with the CCDC.	2021-04-26 downloaded from the CCDC.
;
_cell_angle_alpha 90
_cell_angle_beta 96.5070(10)
_cell_angle_gamma 90
_cell_formula_units_Z 2
_cell_length_a 11.30660(10)
_cell_length_b 8.37820(10)
_cell_length_c 20.2485(2)
_cell_measurement_reflns_used 25611
_cell_measurement_temperature 100.00(10)
_cell_measurement_theta_max 74.3320
_cell_measurement_theta_min 3.9190
_cell_volume 1905.76(3)
_computing_cell_refinement 'CrysAlisPro 1.171.39.32a (Rigaku OD, 2017)'
_computing_data_collection 'CrysAlisPro 1.171.39.32a (Rigaku OD, 2017)'
_computing_data_reduction 'CrysAlisPro 1.171.39.32a (Rigaku OD, 2017)'
_computing_molecular_graphics 'Olex2 (Dolomanov et al., 2009)'
_computing_publication_material 'Olex2 (Dolomanov et al., 2009)'
_computing_structure_refinement 'ShelXL (Sheldrick, 2015)'
_computing_structure_solution 'ShelXT (Sheldrick, 2015)'
_diffrn_ambient_environment N~2~
_diffrn_ambient_temperature 100.00(10)
_diffrn_detector 'CCD plate'
_diffrn_measured_fraction_theta_full 0.999
_diffrn_measured_fraction_theta_max 0.994
_diffrn_measurement_details
;
List of Runs (angles in degrees, time in seconds):

  # Type    Start    End  Width  t~exp~   \w     \q     \k     \f   Frames
#--------------------------------------------------------------------------
  1  \w    -40.00  -9.00   1.00    1.00    --    0.00 -77.00  90.00   31
  2  \w    -27.00  -1.00   1.00    1.00    --    0.00 -57.00 150.00   26
  3  \w     44.00  83.00   1.00    1.00    --    0.00  38.00  30.00   39
  4  \w    -18.00  86.00   1.00    1.00    --    0.00  38.00  90.00  104
  5  \w    -31.00  21.00   1.00    1.00    --    0.00  82.00 150.00   52
  6  \w     42.00  89.00   1.00    1.00    --    0.00  38.00-180.00   47
  7  \w    -89.00 -42.00   1.00    1.00    --    0.00 -57.00 150.00   47
  8  \w    -19.00  39.00   1.00    1.00    --    0.00  38.00  30.00   58
  9  \w    -87.00 -46.00   1.00    1.00    --    0.00 -77.00  90.00   41
 10  \w      4.00  33.00   1.00    1.00    --    0.00  38.00-180.00   29
 11  \w     40.00  66.00   1.00    1.00    --    0.00  57.00-150.00   26
 12  \w    -23.00  33.00   1.00    1.00    --    0.00  57.00-150.00   56
 13  \w    -19.00  49.00   1.00    1.00    --    0.00  38.00 -60.00   68
 14  \w     71.00  96.00   1.00    1.00    --   95.80  61.00-150.00   25
 15  \w     65.00  90.00   1.00    1.00    --   95.80  77.00  43.13   25
 16  \w    144.00 182.00   1.00    1.00    --   95.80  57.00 165.99   38
 17  \w     66.00  92.00   1.00    1.00    --   95.80  76.00 -38.39   26
 18  \w    130.00 161.00   1.00    1.00    --   95.80  73.00 -93.04   31
 19  \w     73.00 106.00   1.00    1.00    --   95.80  57.00 165.99   33
 20  \w     67.00 103.00   1.00    1.00    --   95.80  72.00  -1.93   36
 21  \w     63.00  90.00   1.00    1.00    --   95.80  82.00-120.00   27
 22  \w     83.00 124.00   1.00    1.00    --   95.80 -82.00-120.00   41
 23  \w     63.00  88.00   1.00    1.00    --   95.80  82.00 -30.00   25
 24  \w     65.00  90.00   1.00    1.00    --   95.80  77.00-180.00   25
 25  \w     63.00  89.00   1.00    1.00    --   95.80  82.00 120.00   26
 26  \w     70.00 183.00   1.00    1.00    --   95.80  62.00 102.17  113
 27  \w     63.00  91.00   1.00    1.00    --   95.80  82.00 150.00   28
 28  \w    121.00 184.00   1.00    1.00    --   95.80  82.00 150.00   63
 29  \w     10.00  42.00   1.00    1.00    --   95.80 -61.00  60.00   32
 30  \w     46.00 118.00   1.00    1.00    --   95.80 -61.00  60.00   72
 31  \w     67.00 123.00   1.00    1.00    --   95.80  73.00 -93.04   56
 32  \w      8.00  79.00   1.00    1.00    --   95.80 -82.00-120.00   71
 33  \w     77.00 185.00   1.00    1.00    --   95.80  45.00-120.00  108
 34  \w     68.00  93.00   1.00    1.00    --   95.80  70.00 -61.78   25
 35  \w     69.00 174.00   1.00    1.00    --   95.80  66.00-114.09  105
 36  \w     77.00 182.00   1.00    1.00    --   95.80  45.00  90.00  105
 37  \w     75.00 102.00   1.00    1.00    --   95.80  45.00-150.00   27
 38  \w     63.00  89.00   1.00    1.00    --   95.80  82.00  60.00   26
 39  \w     65.00  91.00   1.00    1.00    --   95.80  77.00  60.00   26
 40  \w     71.00 128.00   1.00    1.00    --   95.80  61.00   0.00   57
 41  \w    133.00 158.00   1.00    1.00    --   95.80  61.00   0.00   25
 42  \w     71.00  97.00   1.00    1.00    --   95.80  61.00  60.00   26
 43  \w     72.00  98.00   1.00    1.00    --   95.80  61.00 150.00   26
 44  \w     65.00  91.00   1.00    1.00    --   95.80  77.00-150.00   26
 45  \w     66.00  92.00   1.00    1.00    --   95.80  77.00 -90.00   26
 46  \w     65.00  91.00   1.00    1.00    --   95.80  77.00  90.00   26
 47  \w     63.00  89.00   1.00    1.00    --   95.80  82.00   0.00   26
 48  \w    110.00 135.00   1.00    1.00    --   95.80  82.00   0.00   25
 49  \w     75.00 185.00   1.00    1.00    --   95.80  45.00  60.00  110
 50  \w     72.00 185.00   1.00    1.00    --   95.80  61.00 -30.00  113
 51  \w     65.00  91.00   1.00    1.00    --   95.80  77.00   0.00   26
 52  \w     65.00  91.00   1.00    1.00    --   95.80  77.00  30.00   26
 53  \w     63.00  89.00   1.00    1.00    --   95.80  82.00  90.00   26
 54  \w     71.00 185.00   1.00    1.00    --   95.80  61.00 -60.00  114
 55  \w     41.00 126.00   1.00    1.00    --   95.80 -82.00-150.00   85
 56  \w     65.00 127.00   1.00    1.00    --   95.80 -82.00   0.00   62
 57  \w     59.00 120.00   1.00    1.00    --   95.80 -82.00  90.00   61
 58  \w    135.00 161.00   1.00    1.00    --   95.80  76.00 -42.73   26
 59  \w     76.00 112.00   1.00    1.00    --   95.80  30.00-150.00   36
 60  \w    119.00 144.00   1.00    1.00    --   95.80  77.00 -60.00   25
 61  \w     65.00  90.00   1.00    1.00    --   95.80  77.00 -60.00   25
 62  \w     11.00  95.00   1.00    1.00    --   95.80 -82.00  60.00   84
 63  \w     45.00  72.00   1.00    1.00    --   95.80 -82.00 -90.00   27
 64  \w     65.00  91.00   1.00    1.00    --   95.80  76.00 -42.73   26
 65  \w    133.00 158.00   1.00    1.00    --   95.80  72.00  -1.93   25
 66  \w    125.00 185.00   1.00    1.00    --   95.80  66.00 129.88   60
 67  \w     95.00 126.00   1.00    1.00    --   95.80 -82.00 -90.00   31
 68  \w     69.00  95.00   1.00    1.00    --   95.80  66.00 129.88   26
;
_diffrn_measurement_device 'four-circle diffractometer'
_diffrn_measurement_device_type 'XtaLAB AFC12 (RINC): Kappa dual home/near'
_diffrn_measurement_method '\w scans'
_diffrn_orient_matrix_type 'CrysAlisPro convention (1999,Acta A55,543-557)'
_diffrn_orient_matrix_UB_11 0.0792907000
_diffrn_orient_matrix_UB_12 -0.0743334000
_diffrn_orient_matrix_UB_13 -0.0488923000
_diffrn_orient_matrix_UB_21 -0.1115421000
_diffrn_orient_matrix_UB_22 -0.0398036000
_diffrn_orient_matrix_UB_23 -0.0481183000
_diffrn_orient_matrix_UB_31 0.0088957000
_diffrn_orient_matrix_UB_32 0.1634705000
_diffrn_orient_matrix_UB_33 -0.0339670000
_diffrn_radiation_monochromator graphite
_diffrn_radiation_probe x-ray
_diffrn_radiation_type CuK\a
_diffrn_radiation_wavelength 1.54184
_diffrn_reflns_av_R_equivalents 0.1011
_diffrn_reflns_av_unetI/netI 0.0502
_diffrn_reflns_Laue_measured_fraction_full 0.999
_diffrn_reflns_Laue_measured_fraction_max 0.994
_diffrn_reflns_limit_h_max 14
_diffrn_reflns_limit_h_min -14
_diffrn_reflns_limit_k_max 10
_diffrn_reflns_limit_k_min -10
_diffrn_reflns_limit_l_max 25
_diffrn_reflns_limit_l_min -25
_diffrn_reflns_number 45553
_diffrn_reflns_point_group_measured_fraction_full 0.991
_diffrn_reflns_point_group_measured_fraction_max 0.977
_diffrn_reflns_theta_full 67.684
_diffrn_reflns_theta_max 74.532
_diffrn_reflns_theta_min 3.935
_diffrn_source 'fine-focus sealed X-ray tube'
_diffrn_source_type 'Enhance (Cu) X-ray Source'
_exptl_absorpt_coefficient_mu 0.693
_exptl_absorpt_correction_T_max 1.00000
_exptl_absorpt_correction_T_min 0.33227
_exptl_absorpt_correction_type multi-scan
_exptl_absorpt_process_details
;
CrysAlisPro 1.171.39.32a (Rigaku Oxford Diffraction, 2017)
Empirical absorption correction using spherical harmonics,
 implemented in SCALE3 ABSPACK scaling algorithm.
;
_exptl_crystal_colour 'clear light colourless'
_exptl_crystal_colour_lustre clear
_exptl_crystal_colour_modifier light
_exptl_crystal_colour_primary colourless
_exptl_crystal_density_diffrn 1.277
_exptl_crystal_description block
_exptl_crystal_F_000 784
_exptl_crystal_size_max 0.46
_exptl_crystal_size_mid 0.36
_exptl_crystal_size_min 0.26
_refine_diff_density_max 0.449
_refine_diff_density_min -0.293
_refine_diff_density_rms 0.050
_refine_ls_abs_structure_details
;
 Flack x determined using 3150 quotients [(I+)-(I-)]/[(I+)+(I-)]
 (Parsons, Flack and Wagner, Acta Cryst. B69 (2013) 249-259).
;
_refine_ls_abs_structure_Flack 0.10(11)
_refine_ls_extinction_coef 0.0039(5)
_refine_ls_extinction_expression Fc^*^=kFc[1+0.001xFc^2^\l^3^/sin(2\q)]^-1/4^
_refine_ls_extinction_method 'SHELXL-2016/6 (Sheldrick 2016)'
_refine_ls_goodness_of_fit_ref 1.048
_refine_ls_hydrogen_treatment constr
_refine_ls_matrix_type full
_refine_ls_number_parameters 503
_refine_ls_number_reflns 7638
_refine_ls_number_restraints 184
_refine_ls_restrained_S_all 1.104
_refine_ls_R_factor_all 0.0542
_refine_ls_R_factor_gt 0.0527
_refine_ls_shift/su_max 0.001
_refine_ls_shift/su_mean 0.000
_refine_ls_structure_factor_coef Fsqd
_refine_ls_weighting_details 'w=1/[\s^2^(Fo^2^)+(0.0610P)^2^+1.0425P] where P=(Fo^2^+2Fc^2^)/3'
_refine_ls_weighting_scheme calc
_refine_ls_wR_factor_gt 0.1328
_refine_ls_wR_factor_ref 0.1344
_reflns_Friedel_coverage 0.834
_reflns_Friedel_fraction_full 0.983
_reflns_Friedel_fraction_max 0.957
_reflns_number_gt 7341
_reflns_number_total 7638
_reflns_threshold_expression 'I > 2\s(I)'
_cod_data_source_file d1sc00883h2.cif
_cod_data_source_block exp_680
_cod_depositor_comments 'Adding full bibliography for 1562171--1562180.cif.'
_cod_database_code 1562177
_shelx_shelxl_version_number 2016/6
_shelx_space_group_comment
;
The symmetry employed for this shelxl refinement is uniquely defined
by the following loop, which should always be used as a source of
symmetry information in preference to the above space-group names.
They are only intended as comments.
;
_shelx_estimated_absorpt_t_max 0.840
_shelx_estimated_absorpt_t_min 0.741
_reflns_odcompleteness_completeness 99.97
_reflns_odcompleteness_iscentric 1
_reflns_odcompleteness_theta 66.97
_olex2_refinement_description
;
1. Fixed Uiso
 At 1.2 times of:
  All C(H) groups, All C(H,H) groups, All C(H,H,H,H) groups
 At 1.5 times of:
  All C(H,H,H) groups, All O(H) groups
2. Rigid bond restraints
 All non-hydrogen atoms
 with sigma for 1-2 distances of 0.001 and sigma for 1-3 distances of 0.001
3. Uiso/Uaniso restraints and constraints
C3 \\sim C4: within 2A with sigma of 0.001 and sigma for terminal atoms of 0.002
C12 \\sim C11: within 2A with sigma of 0.001 and sigma for terminal atoms of
0.002
Uanis(C11) \\sim Ueq: with sigma of 0.002 and sigma for terminal atoms of 0.004
Uanis(C4) \\sim Ueq, Uanis(C3) \\sim Ueq: with sigma of 0.005 and sigma for
terminal atoms of 0.01
4. Others
 Fixed Sof: H10A(0.5) H10B(0.5) H10C(0.5) H10D(0.5) C11A(0.5) H11A(0.5)
 H11B(0.5) C11(0.5) H11C(0.5) H11D(0.5)
5.a Ternary CH refined with riding coordinates:
 C8(H8), C14(H14), C31(H31), C37(H37)
5.b Secondary CH2 refined with riding coordinates:
 C7(H7A,H7B), C9(H9A,H9B), C10(H10A,H10B), C10(H10C,H10D), C17(H17A,H17B),
 C11A(H11A,H11B), C11(H11C,H11D), C30(H30A,H30B), C32(H32A,H32B), C33(H33A,
 H33B), C34(H34A,H34B), C40(H40A,H40B)
5.c Aromatic/amide H refined with riding coordinates:
 C3(H3), C4(H4), C19(H19), C20(H20), C21(H21), C22(H22), C23(H23), C26(H26),
 C27(H27), C42(H42), C43(H43), C44(H44), C45(H45), C46(H46)
5.d Idealised Me refined as rotating group:
 C15(H15A,H15B,H15C), C16(H16A,H16B,H16C), C38(H38A,H38B,H38C), C39(H39A,H39B,
 H39C)
5.e Idealised tetrahedral OH refined as rotating group:
 O2(H2), O5(H5)
;
_olex2_submission_special_instructions 'No special instructions were received'
_oxdiff_exptl_absorpt_empirical_details
;
Empirical correction (ABSPACK) includes:
- Absorption correction using spherical harmonics
- Frame scaling
;
_oxdiff_exptl_absorpt_empirical_full_max 4.628
_oxdiff_exptl_absorpt_empirical_full_min 0.273

loop_
_space_group_symop_operation_xyz
'x, y, z'
'-x, y+1/2, -z'

loop_
_atom_site_label
_atom_site_type_symbol
_atom_site_fract_x
_atom_site_fract_y
_atom_site_fract_z
_atom_site_U_iso_or_equiv
_atom_site_adp_type
_atom_site_occupancy
_atom_site_site_symmetry_order
_atom_site_calc_flag
_atom_site_refinement_flags_posn
_atom_site_refinement_flags_adp
_atom_site_refinement_flags_occupancy
_atom_site_disorder_assembly
_atom_site_disorder_group
O1 O 0.7356(2) 0.8168(3) 0.22789(16) 0.0492(7) Uani 1 1 d . U . . .
O2 O 0.4764(2) 0.7862(3) 0.29551(10) 0.0314(5) Uani 1 1 d . U . . .
H2 H 0.530688 0.754793 0.322699 0.047 Uiso 1 1 calc GR . . . .
O3 O 0.3819(2) 0.4536(3) 0.29580(14) 0.0416(6) Uani 1 1 d . U . . .
O4 O 0.1068(2) 0.7364(5) 0.08485(15) 0.0548(7) Uani 1 1 d . U . . .
C1 C 0.3535(3) 0.6442(4) 0.21124(16) 0.0273(5) Uani 1 1 d . U . . .
C2 C 0.3056(3) 0.5174(4) 0.24446(19) 0.0350(6) Uani 1 1 d . U . . .
C3 C 0.1902(3) 0.4647(5) 0.2247(2) 0.0461(6) Uani 1 1 d . U . . .
H3 H 0.158815 0.380281 0.246915 0.055 Uiso 1 1 calc R . . . .
C4 C 0.1218(4) 0.5383(5) 0.1717(2) 0.0486(7) Uani 1 1 d . U . . .
H4 H 0.044482 0.503607 0.158960 0.058 Uiso 1 1 calc R . . . .
C5 C 0.1673(3) 0.6592(5) 0.1391(2) 0.0410(7) Uani 1 1 d . U . . .
C6 C 0.2835(3) 0.7160(4) 0.15805(16) 0.0302(6) Uani 1 1 d . U . . .
C7 C 0.3291(3) 0.8483(5) 0.11780(17) 0.0335(6) Uani 1 1 d . U . . .
H7A H 0.267840 0.929324 0.110216 0.040 Uiso 1 1 calc R . . . .
H7B H 0.343388 0.805963 0.074816 0.040 Uiso 1 1 calc R . . . .
C8 C 0.4428(3) 0.9266(4) 0.14964(15) 0.0258(5) Uani 1 1 d . U . . .
H8 H 0.479838 0.978496 0.113772 0.031 Uiso 1 1 calc R . . . .
C9 C 0.4180(3) 1.0585(4) 0.19915(17) 0.0342(7) Uani 1 1 d . U . . .
H9A H 0.364172 1.136530 0.176711 0.041 Uiso 1 1 calc R . . . .
H9B H 0.379228 1.012084 0.234953 0.041 Uiso 1 1 calc R . . . .
C10 C 0.5313(4) 1.1414(5) 0.2280(2) 0.0474(9) Uani 1 1 d . U . . .
H10A H 0.527842 1.252267 0.214125 0.057 Uiso 0.5 1 calc R . P A 1
H10B H 0.535707 1.139171 0.276069 0.057 Uiso 0.5 1 calc R . P A 1
H10C H 0.512575 1.210114 0.263884 0.057 Uiso 0.5 1 calc R . P B 2
H10D H 0.558171 1.209238 0.193821 0.057 Uiso 0.5 1 calc R . P B 2
C12 C 0.6429(3) 0.8851(4) 0.21594(15) 0.0274(5) Uani 1 1 d . U . . .
C13 C 0.5326(3) 0.8022(4) 0.18095(14) 0.0219(5) Uani 1 1 d . U . . .
C14 C 0.4788(3) 0.7005(4) 0.23428(14) 0.0235(5) Uani 1 1 d . U . . .
H14 H 0.529123 0.605969 0.243379 0.028 Uiso 1 1 calc R . . . .
C15 C -0.0081(4) 0.6735(10) 0.0613(3) 0.088(2) Uani 1 1 d . U . . .
H15A H -0.036461 0.723003 0.019717 0.133 Uiso 1 1 calc GR . . . .
H15B H -0.062645 0.695169 0.093229 0.133 Uiso 1 1 calc GR . . . .
H15C H -0.002289 0.560320 0.055100 0.133 Uiso 1 1 calc GR . . . .
C16 C 0.3358(5) 0.3295(5) 0.3337(3) 0.0578(12) Uani 1 1 d . U . . .
H16A H 0.310432 0.241895 0.305026 0.087 Uiso 1 1 calc GR . . . .
H16B H 0.269293 0.369241 0.354353 0.087 Uiso 1 1 calc GR . . . .
H16C H 0.396694 0.293845 0.367420 0.087 Uiso 1 1 calc GR . . . .
C17 C 0.5708(3) 0.6839(4) 0.12862(14) 0.0240(5) Uani 1 1 d . U . . .
H17A H 0.637374 0.621722 0.149201 0.029 Uiso 1 1 calc R . . . .
H17B H 0.505498 0.610612 0.116643 0.029 Uiso 1 1 calc R . . . .
C18 C 0.6064(3) 0.7573(4) 0.06536(14) 0.0243(6) Uani 1 1 d . U . . .
C19 C 0.5385(3) 0.7270(4) 0.00469(15) 0.0293(6) Uani 1 1 d . U . . .
H19 H 0.471150 0.662990 0.003518 0.035 Uiso 1 1 calc R . . . .
C20 C 0.5704(3) 0.7913(4) -0.05372(16) 0.0345(7) Uani 1 1 d . U . . .
H20 H 0.523387 0.770482 -0.093523 0.041 Uiso 1 1 calc R . . . .
C21 C 0.6698(3) 0.8850(4) -0.05417(17) 0.0346(7) Uani 1 1 d . U . . .
H21 H 0.690838 0.926334 -0.093834 0.042 Uiso 1 1 calc R . . . .
C22 C 0.7386(3) 0.9171(5) 0.00573(18) 0.0371(7) Uani 1 1 d . U . . .
H22 H 0.805930 0.981132 0.006249 0.045 Uiso 1 1 calc R . . . .
C23 C 0.7072(3) 0.8537(4) 0.06506(17) 0.0297(6) Uani 1 1 d . U . . .
H23 H 0.753910 0.875801 0.104828 0.036 Uiso 1 1 calc R . . . .
C11A C 0.6275(7) 1.0773(9) 0.2101(3) 0.0350(10) Uani 0.5 1 d . U P C 1
H11A H 0.695011 1.125815 0.236459 0.042 Uiso 0.5 1 calc R . P C 1
H11B H 0.632536 1.106644 0.164131 0.042 Uiso 0.5 1 calc R . P C 1
C11 C 0.6407(6) 1.0255(9) 0.2562(3) 0.0303(7) Uani 0.5 1 d . U P C 2
H11C H 0.715372 1.082569 0.256228 0.036 Uiso 0.5 1 calc R . P C 2
H11D H 0.631907 0.995204 0.301577 0.036 Uiso 0.5 1 calc R . P C 2
O5 O 0.9060(2) 0.5983(3) 0.26648(11) 0.0281(5) Uani 1 1 d . U . . .
H5 H 0.863626 0.672388 0.251680 0.042 Uiso 1 1 calc GR . . . .
O6 O 0.6900(2) 0.6901(3) 0.37142(12) 0.0356(5) Uani 1 1 d . U . . .
O7 O 0.8066(2) 0.3930(3) 0.15091(11) 0.0352(6) Uani 1 1 d . U . . .
O8 O 1.0764(2) -0.0105(3) 0.32304(11) 0.0293(5) Uani 1 1 d . U . . .
C24 C 0.8886(3) 0.3174(4) 0.25897(14) 0.0223(5) Uani 1 1 d . U . . .
C25 C 0.8756(3) 0.2854(4) 0.18995(15) 0.0280(6) Uani 1 1 d . U . . .
C26 C 0.9313(3) 0.1551(4) 0.16552(16) 0.0309(6) Uani 1 1 d . U . . .
H26 H 0.922570 0.134821 0.120076 0.037 Uiso 1 1 calc R . . . .
C27 C 1.0005(3) 0.0537(4) 0.20863(15) 0.0281(6) Uani 1 1 d . U . . .
H27 H 1.039009 -0.032932 0.191907 0.034 Uiso 1 1 calc R . . . .
C28 C 1.0119(3) 0.0822(4) 0.27627(15) 0.0238(5) Uani 1 1 d . U . . .
C29 C 0.9546(2) 0.2138(4) 0.30202(14) 0.0209(5) Uani 1 1 d . U . . .
C30 C 0.9615(3) 0.2331(4) 0.37648(14) 0.0247(5) Uani 1 1 d . U . . .
H30A H 1.041965 0.208448 0.395612 0.030 Uiso 1 1 calc R . . . .
H30B H 0.908958 0.155286 0.393373 0.030 Uiso 1 1 calc R . . . .
C31 C 0.9287(3) 0.3982(4) 0.40057(14) 0.0230(5) Uani 1 1 d . U . . .
H31 H 0.907699 0.384238 0.445857 0.028 Uiso 1 1 calc R . . . .
C32 C 1.0336(3) 0.5138(4) 0.40547(15) 0.0273(6) Uani 1 1 d . U . . .
H32A H 1.102293 0.464832 0.430652 0.033 Uiso 1 1 calc R . . . .
H32B H 1.054108 0.537657 0.361294 0.033 Uiso 1 1 calc R . . . .
C33 C 1.0018(3) 0.6672(5) 0.43942(16) 0.0331(6) Uani 1 1 d . U . . .
H33A H 1.068692 0.740224 0.441456 0.040 Uiso 1 1 calc R . . . .
H33B H 0.986817 0.643507 0.484621 0.040 Uiso 1 1 calc R . . . .
C34 C 0.8923(3) 0.7471(4) 0.40280(17) 0.0325(6) Uani 1 1 d . U . . .
H34A H 0.862830 0.825249 0.432271 0.039 Uiso 1 1 calc R . . . .
H34B H 0.916677 0.804493 0.364988 0.039 Uiso 1 1 calc R . . . .
C35 C 0.7914(3) 0.6374(4) 0.37827(14) 0.0263(5) Uani 1 1 d . U . . .
C36 C 0.8166(3) 0.4644(4) 0.35877(14) 0.0234(5) Uani 1 1 d . U . . .
C37 C 0.8331(3) 0.4686(4) 0.28299(14) 0.0233(5) Uani 1 1 d . U . . .
H37 H 0.754397 0.481431 0.257838 0.028 Uiso 1 1 calc R . . . .
C38 C 0.7759(4) 0.3500(5) 0.08270(16) 0.0445(10) Uani 1 1 d . U . . .
H38A H 0.846895 0.343142 0.060968 0.067 Uiso 1 1 calc GR . . . .
H38B H 0.723980 0.429630 0.061141 0.067 Uiso 1 1 calc GR . . . .
H38C H 0.736193 0.248581 0.080253 0.067 Uiso 1 1 calc GR . . . .
C39 C 1.1425(3) -0.1401(5) 0.29932(18) 0.0340(7) Uani 1 1 d . U . . .
H39A H 1.195614 -0.099997 0.269445 0.051 Uiso 1 1 calc GR . . . .
H39B H 1.088531 -0.215334 0.276353 0.051 Uiso 1 1 calc GR . . . .
H39C H 1.187676 -0.191890 0.336241 0.051 Uiso 1 1 calc GR . . . .
C40 C 0.7056(3) 0.3590(4) 0.36404(16) 0.0276(6) Uani 1 1 d . U . . .
H40A H 0.636285 0.418452 0.345205 0.033 Uiso 1 1 calc R . . . .
H40B H 0.711970 0.265851 0.336185 0.033 Uiso 1 1 calc R . . . .
C41 C 0.6820(3) 0.3009(4) 0.43241(16) 0.0288(6) Uani 1 1 d . U . . .
C42 C 0.6779(3) 0.1385(5) 0.44475(18) 0.0336(7) Uani 1 1 d . U . . .
H42 H 0.693633 0.067128 0.411665 0.040 Uiso 1 1 calc R . . . .
C43 C 0.6505(3) 0.0792(5) 0.50604(19) 0.0392(7) Uani 1 1 d . U . . .
H43 H 0.647848 -0.030305 0.513331 0.047 Uiso 1 1 calc R . . . .
C44 C 0.6276(3) 0.1844(5) 0.55531(18) 0.0397(7) Uani 1 1 d . U . . .
H44 H 0.610204 0.146366 0.596277 0.048 Uiso 1 1 calc R . . . .
C45 C 0.6306(3) 0.3459(5) 0.54355(19) 0.0402(8) Uani 1 1 d . U . . .
H45 H 0.614828 0.416791 0.576804 0.048 Uiso 1 1 calc R . . . .
C46 C 0.6568(3) 0.4048(5) 0.48259(17) 0.0344(7) Uani 1 1 d . U . . .
H46 H 0.657502 0.514423 0.475344 0.041 Uiso 1 1 calc R . . . .

loop_
_atom_site_aniso_label
_atom_site_aniso_U_11
_atom_site_aniso_U_22
_atom_site_aniso_U_33
_atom_site_aniso_U_23
_atom_site_aniso_U_13
_atom_site_aniso_U_12
O1 0.0335(11) 0.0373(14) 0.0712(18) 0.0199(13) -0.0191(12) -0.0062(10)
O2 0.0265(11) 0.0485(15) 0.0194(9) -0.0033(9) 0.0040(8) -0.0027(10)
O3 0.0468(12) 0.0338(14) 0.0493(13) 0.0048(10) 0.0280(9) -0.0022(11)
O4 0.0228(11) 0.080(2) 0.0576(16) -0.0215(13) -0.0106(10) 0.0050(13)
C1 0.0221(11) 0.0280(15) 0.0330(13) -0.0082(9) 0.0090(8) -0.0022(9)
C2 0.0346(13) 0.0294(16) 0.0452(16) -0.0109(11) 0.0228(10) -0.0072(11)
C3 0.0350(12) 0.0443(16) 0.0642(16) -0.0222(12) 0.0277(10) -0.0130(11)
C4 0.0325(12) 0.0501(16) 0.0664(17) -0.0282(12) 0.0194(10) -0.0105(11)
C5 0.0219(12) 0.050(2) 0.0507(18) -0.0244(12) 0.0033(10) -0.0020(12)
C6 0.0208(11) 0.0375(16) 0.0322(14) -0.0154(10) 0.0019(9) -0.0004(10)
C7 0.0253(12) 0.0444(18) 0.0298(14) -0.0034(10) -0.0015(10) 0.0076(11)
C8 0.0306(12) 0.0253(13) 0.0219(13) -0.0011(9) 0.0044(9) 0.0037(8)
C9 0.0439(14) 0.0309(16) 0.0287(15) -0.0019(12) 0.0085(12) 0.0110(12)
C10 0.070(2) 0.0345(18) 0.0330(17) -0.0120(14) -0.0132(15) 0.0061(13)
C12 0.0271(9) 0.0358(12) 0.0204(11) -0.0002(9) 0.0075(9) -0.0089(8)
C13 0.0223(10) 0.0247(12) 0.0191(10) 0.0005(9) 0.0038(8) -0.0002(8)
C14 0.0210(10) 0.0271(14) 0.0231(11) 0.0004(9) 0.0062(8) -0.0008(10)
C15 0.0231(18) 0.147(7) 0.090(4) -0.038(4) -0.0142(18) -0.006(2)
C16 0.084(3) 0.035(2) 0.065(2) 0.0045(16) 0.053(2) -0.001(2)
C17 0.0239(13) 0.0245(14) 0.0240(10) -0.0005(9) 0.0054(9) 0.0013(10)
C18 0.0273(13) 0.0236(15) 0.0231(9) -0.0020(10) 0.0076(9) 0.0031(10)
C19 0.0372(15) 0.0271(16) 0.0240(11) -0.0028(11) 0.0052(10) -0.0007(12)
C20 0.0512(18) 0.0290(17) 0.0239(11) -0.0004(13) 0.0069(12) 0.0019(13)
C21 0.0497(18) 0.0282(17) 0.0289(12) 0.0027(13) 0.0175(12) 0.0055(13)
C22 0.0408(17) 0.038(2) 0.0356(14) -0.0014(14) 0.0185(12) -0.0058(14)
C23 0.0283(14) 0.0342(18) 0.0286(12) -0.0034(12) 0.0111(10) -0.0011(11)
C11A 0.0465(17) 0.0312(13) 0.025(3) 0.005(2) -0.009(2) -0.0112(15)
C11 0.0325(12) 0.0379(14) 0.0208(14) 0.0012(11) 0.0046(11) -0.0156(11)
O5 0.0375(12) 0.0239(10) 0.0238(10) 0.0013(9) 0.0073(9) 0.0003(9)
O6 0.0378(10) 0.0380(14) 0.0310(11) 0.0022(11) 0.0038(9) 0.0155(10)
O7 0.0506(14) 0.0358(13) 0.0175(9) -0.0053(9) -0.0039(9) 0.0071(10)
O8 0.0295(11) 0.0307(12) 0.0278(10) -0.0018(9) 0.0032(8) 0.0070(9)
C24 0.0236(13) 0.0237(11) 0.0195(9) -0.0015(9) 0.0026(9) -0.0036(9)
C25 0.0325(16) 0.0301(15) 0.0205(10) -0.0033(10) -0.0006(10) -0.0010(11)
C26 0.0388(17) 0.0314(16) 0.0221(11) -0.0068(10) 0.0020(11) -0.0014(12)
C27 0.0310(15) 0.0277(15) 0.0261(10) -0.0061(10) 0.0052(11) -0.0019(11)
C28 0.0219(13) 0.0248(13) 0.0253(10) -0.0016(9) 0.0046(9) -0.0026(9)
C29 0.0198(12) 0.0213(12) 0.0217(9) -0.0015(8) 0.0028(9) -0.0041(9)
C30 0.0236(13) 0.0288(12) 0.0216(10) -0.0001(10) 0.0021(10) 0.0037(10)
C31 0.0244(11) 0.0278(12) 0.0167(10) 0.0000(9) 0.0016(9) 0.0022(9)
C32 0.0265(12) 0.0320(13) 0.0229(13) -0.0026(12) 0.0000(11) -0.0001(10)
C33 0.0380(14) 0.0340(15) 0.0269(15) -0.0081(13) 0.0025(11) -0.0036(13)
C34 0.0424(13) 0.0277(14) 0.0286(15) -0.0047(13) 0.0087(12) 0.0026(10)
C35 0.0339(11) 0.0282(11) 0.0173(12) 0.0045(10) 0.0055(10) 0.0068(9)
C36 0.0236(11) 0.0274(11) 0.0191(10) 0.0011(9) 0.0024(8) 0.0027(8)
C37 0.0253(13) 0.0256(12) 0.0185(9) 0.0007(9) -0.0005(9) 0.0013(9)
C38 0.065(2) 0.045(2) 0.0201(13) -0.0072(14) -0.0104(15) 0.010(2)
C39 0.0322(17) 0.0326(17) 0.0374(17) -0.0036(14) 0.0048(13) 0.0078(12)
C40 0.0234(11) 0.0335(14) 0.0261(11) 0.0007(11) 0.0033(10) 0.0014(11)
C41 0.0215(13) 0.0364(14) 0.0292(12) 0.0054(10) 0.0061(11) 0.0034(12)
C42 0.0293(16) 0.0352(13) 0.0376(14) 0.0041(11) 0.0091(13) 0.0002(14)
C43 0.0319(17) 0.0419(16) 0.0452(17) 0.0125(12) 0.0112(14) -0.0023(16)
C44 0.0307(16) 0.0545(18) 0.0360(15) 0.0147(13) 0.0128(14) 0.0040(17)
C45 0.0384(18) 0.0514(16) 0.0334(14) 0.0054(14) 0.0151(14) 0.0091(17)
C46 0.0355(17) 0.0373(15) 0.0322(13) 0.0052(11) 0.0115(13) 0.0084(15)

loop_
_atom_type_symbol
_atom_type_description
_atom_type_scat_dispersion_real
_atom_type_scat_dispersion_imag
_atom_type_scat_source
C C 0.0181 0.0091 'International Tables Vol C Tables 4.2.6.8 and 6.1.1.4'
H H 0.0000 0.0000 'International Tables Vol C Tables 4.2.6.8 and 6.1.1.4'
O O 0.0492 0.0322 'International Tables Vol C Tables 4.2.6.8 and 6.1.1.4'

loop_
_geom_angle_atom_site_label_1
_geom_angle_atom_site_label_2
_geom_angle_atom_site_label_3
_geom_angle
_geom_angle_site_symmetry_1
_geom_angle_site_symmetry_3
_geom_angle_publ_flag
C14 O2 H2 109.5 . . ?
C2 O3 C16 116.9(3) . . ?
C5 O4 C15 116.1(5) . . ?
C2 C1 C14 119.2(3) . . ?
C6 C1 C2 118.7(3) . . ?
C6 C1 C14 122.1(3) . . ?
O3 C2 C1 114.4(3) . . ?
O3 C2 C3 125.3(4) . . ?
C3 C2 C1 120.3(4) . . ?
C2 C3 H3 120.0 . . ?
C2 C3 C4 120.1(4) . . ?
C4 C3 H3 120.0 . . ?
C3 C4 H4 119.9 . . ?
C5 C4 C3 120.2(4) . . ?
C5 C4 H4 119.9 . . ?
O4 C5 C6 114.8(4) . . ?
C4 C5 O4 124.0(3) . . ?
C4 C5 C6 121.2(4) . . ?
C1 C6 C5 119.6(4) . . ?
C1 C6 C7 122.4(3) . . ?
C5 C6 C7 117.9(3) . . ?
C6 C7 H7A 108.6 . . ?
C6 C7 H7B 108.6 . . ?
C6 C7 C8 114.5(3) . . ?
H7A C7 H7B 107.6 . . ?
C8 C7 H7A 108.6 . . ?
C8 C7 H7B 108.6 . . ?
C7 C8 H8 106.8 . . ?
C7 C8 C9 112.2(3) . . ?
C7 C8 C13 111.6(3) . . ?
C9 C8 H8 106.8 . . ?
C9 C8 C13 112.2(2) . . ?
C13 C8 H8 106.8 . . ?
C8 C9 H9A 109.3 . . ?
C8 C9 H9B 109.3 . . ?
H9A C9 H9B 107.9 . . ?
C10 C9 C8 111.8(3) . . ?
C10 C9 H9A 109.3 . . ?
C10 C9 H9B 109.3 . . ?
C9 C10 H10A 108.8 . . ?
C9 C10 H10B 108.8 . . ?
C9 C10 H10C 108.3 . . ?
C9 C10 H10D 108.3 . . ?
C9 C10 C11 116.0(4) . . ?
H10A C10 H10B 107.7 . . ?
H10C C10 H10D 107.4 . . ?
C11A C10 C9 113.7(4) . . ?
C11A C10 H10A 108.8 . . ?
C11A C10 H10B 108.8 . . ?
C11 C10 H10C 108.3 . . ?
C11 C10 H10D 108.3 . . ?
O1 C12 C13 121.8(3) . . ?
O1 C12 C11A 125.1(4) . . ?
O1 C12 C11 110.5(4) . . ?
C13 C12 C11A 110.0(4) . . ?
C11 C12 C13 124.8(4) . . ?
C8 C13 C14 111.5(2) . . ?
C8 C13 C17 111.9(2) . . ?
C12 C13 C8 110.3(3) . . ?
C12 C13 C14 106.9(2) . . ?
C12 C13 C17 109.4(2) . . ?
C17 C13 C14 106.7(2) . . ?
O2 C14 C1 108.2(2) . . ?
O2 C14 C13 111.9(3) . . ?
O2 C14 H14 108.0 . . ?
C1 C14 C13 112.5(3) . . ?
C1 C14 H14 108.0 . . ?
C13 C14 H14 108.0 . . ?
O4 C15 H15A 109.5 . . ?
O4 C15 H15B 109.5 . . ?
O4 C15 H15C 109.5 . . ?
H15A C15 H15B 109.5 . . ?
H15A C15 H15C 109.5 . . ?
H15B C15 H15C 109.5 . . ?
O3 C16 H16A 109.5 . . ?
O3 C16 H16B 109.5 . . ?
O3 C16 H16C 109.5 . . ?
H16A C16 H16B 109.5 . . ?
H16A C16 H16C 109.5 . . ?
H16B C16 H16C 109.5 . . ?
C13 C17 H17A 108.2 . . ?
C13 C17 H17B 108.2 . . ?
H17A C17 H17B 107.4 . . ?
C18 C17 C13 116.2(3) . . ?
C18 C17 H17A 108.2 . . ?
C18 C17 H17B 108.2 . . ?
C19 C18 C17 119.8(3) . . ?
C19 C18 C23 117.9(3) . . ?
C23 C18 C17 122.2(3) . . ?
C18 C19 H19 119.6 . . ?
C20 C19 C18 120.7(3) . . ?
C20 C19 H19 119.6 . . ?
C19 C20 H20 119.3 . . ?
C21 C20 C19 121.4(3) . . ?
C21 C20 H20 119.3 . . ?
C20 C21 H21 120.6 . . ?
C20 C21 C22 118.9(3) . . ?
C22 C21 H21 120.6 . . ?
C21 C22 H22 119.8 . . ?
C21 C22 C23 120.3(3) . . ?
C23 C22 H22 119.8 . . ?
C18 C23 H23 119.6 . . ?
C22 C23 C18 120.7(3) . . ?
C22 C23 H23 119.6 . . ?
C10 C11A C12 118.4(6) . . ?
C10 C11A H11A 107.7 . . ?
C10 C11A H11B 107.7 . . ?
C12 C11A H11A 107.7 . . ?
C12 C11A H11B 107.7 . . ?
H11A C11A H11B 107.1 . . ?
C10 C11 H11C 109.5 . . ?
C10 C11 H11D 109.5 . . ?
C12 C11 C10 110.6(4) . . ?
C12 C11 H11C 109.5 . . ?
C12 C11 H11D 109.5 . . ?
H11C C11 H11D 108.1 . . ?
C37 O5 H5 109.5 . . ?
C25 O7 C38 116.6(3) . . ?
C28 O8 C39 117.1(2) . . ?
C25 C24 C37 118.3(3) . . ?
C29 C24 C25 119.4(3) . . ?
C29 C24 C37 122.2(3) . . ?
O7 C25 C24 115.5(3) . . ?
C26 C25 O7 124.2(3) . . ?
C26 C25 C24 120.3(3) . . ?
C25 C26 H26 119.9 . . ?
C25 C26 C27 120.3(3) . . ?
C27 C26 H26 119.9 . . ?
C26 C27 H27 120.0 . . ?
C28 C27 C26 119.9(3) . . ?
C28 C27 H27 120.0 . . ?
O8 C28 C27 124.8(3) . . ?
O8 C28 C29 114.8(3) . . ?
C27 C28 C29 120.5(3) . . ?
C24 C29 C28 119.7(3) . . ?
C24 C29 C30 121.6(3) . . ?
C28 C29 C30 118.7(3) . . ?
C29 C30 H30A 108.4 . . ?
C29 C30 H30B 108.4 . . ?
C29 C30 C31 115.4(3) . . ?
H30A C30 H30B 107.5 . . ?
C31 C30 H30A 108.4 . . ?
C31 C30 H30B 108.4 . . ?
C30 C31 H31 106.5 . . ?
C30 C31 C36 111.3(2) . . ?
C32 C31 C30 112.4(3) . . ?
C32 C31 H31 106.5 . . ?
C32 C31 C36 113.1(3) . . ?
C36 C31 H31 106.5 . . ?
C31 C32 H32A 109.6 . . ?
C31 C32 H32B 109.6 . . ?
H32A C32 H32B 108.2 . . ?
C33 C32 C31 110.1(3) . . ?
C33 C32 H32A 109.6 . . ?
C33 C32 H32B 109.6 . . ?
C32 C33 H33A 109.2 . . ?
C32 C33 H33B 109.2 . . ?
C32 C33 C34 111.9(3) . . ?
H33A C33 H33B 107.9 . . ?
C34 C33 H33A 109.2 . . ?
C34 C33 H33B 109.2 . . ?
C33 C34 H34A 108.3 . . ?
C33 C34 H34B 108.3 . . ?
H34A C34 H34B 107.4 . . ?
C35 C34 C33 115.8(3) . . ?
C35 C34 H34A 108.3 . . ?
C35 C34 H34B 108.3 . . ?
O6 C35 C34 118.9(3) . . ?
O6 C35 C36 120.7(3) . . ?
C34 C35 C36 120.3(3) . . ?
C31 C36 C37 111.3(2) . . ?
C31 C36 C40 112.3(3) . . ?
C35 C36 C31 111.2(3) . . ?
C35 C36 C37 106.0(2) . . ?
C35 C36 C40 110.2(3) . . ?
C40 C36 C37 105.5(2) . . ?
O5 C37 C24 106.9(2) . . ?
O5 C37 C36 112.5(2) . . ?
O5 C37 H37 108.0 . . ?
C24 C37 C36 113.2(3) . . ?
C24 C37 H37 108.0 . . ?
C36 C37 H37 108.0 . . ?
O7 C38 H38A 109.5 . . ?
O7 C38 H38B 109.5 . . ?
O7 C38 H38C 109.5 . . ?
H38A C38 H38B 109.5 . . ?
H38A C38 H38C 109.5 . . ?
H38B C38 H38C 109.5 . . ?
O8 C39 H39A 109.5 . . ?
O8 C39 H39B 109.5 . . ?
O8 C39 H39C 109.5 . . ?
H39A C39 H39B 109.5 . . ?
H39A C39 H39C 109.5 . . ?
H39B C39 H39C 109.5 . . ?
C36 C40 H40A 107.8 . . ?
C36 C40 H40B 107.8 . . ?
H40A C40 H40B 107.1 . . ?
C41 C40 C36 118.2(3) . . ?
C41 C40 H40A 107.8 . . ?
C41 C40 H40B 107.8 . . ?
C42 C41 C40 119.4(3) . . ?
C42 C41 C46 118.0(3) . . ?
C46 C41 C40 122.5(3) . . ?
C41 C42 H42 119.3 . . ?
C41 C42 C43 121.5(4) . . ?
C43 C42 H42 119.3 . . ?
C42 C43 H43 120.3 . . ?
C44 C43 C42 119.5(4) . . ?
C44 C43 H43 120.3 . . ?
C43 C44 H44 120.2 . . ?
C45 C44 C43 119.6(3) . . ?
C45 C44 H44 120.2 . . ?
C44 C45 H45 119.5 . . ?
C44 C45 C46 121.0(4) . . ?
C46 C45 H45 119.5 . . ?
C41 C46 C45 120.5(4) . . ?
C41 C46 H46 119.8 . . ?
C45 C46 H46 119.8 . . ?

loop_
_geom_bond_atom_site_label_1
_geom_bond_atom_site_label_2
_geom_bond_distance
_geom_bond_site_symmetry_2
_geom_bond_publ_flag
O1 C12 1.195(4) . ?
O2 H2 0.8200 . ?
O2 C14 1.436(4) . ?
O3 C2 1.381(5) . ?
O3 C16 1.426(5) . ?
O4 C5 1.386(5) . ?
O4 C15 1.432(5) . ?
C1 C2 1.399(5) . ?
C1 C6 1.398(5) . ?
C1 C14 1.516(4) . ?
C2 C3 1.392(5) . ?
C3 H3 0.9300 . ?
C3 C4 1.393(7) . ?
C4 H4 0.9300 . ?
C4 C5 1.344(6) . ?
C5 C6 1.409(4) . ?
C6 C7 1.501(5) . ?
C7 H7A 0.9700 . ?
C7 H7B 0.9700 . ?
C7 C8 1.520(5) . ?
C8 H8 0.9800 . ?
C8 C9 1.539(4) . ?
C8 C13 1.540(4) . ?
C9 H9A 0.9700 . ?
C9 H9B 0.9700 . ?
C9 C10 1.515(6) . ?
C10 H10A 0.9700 . ?
C10 H10B 0.9700 . ?
C10 H10C 0.9700 . ?
C10 H10D 0.9700 . ?
C10 C11A 1.300(9) . ?
C10 C11 1.624(9) . ?
C12 C13 1.530(4) . ?
C12 C11A 1.622(8) . ?
C12 C11 1.432(8) . ?
C13 C14 1.553(4) . ?
C13 C17 1.547(4) . ?
C14 H14 0.9800 . ?
C15 H15A 0.9600 . ?
C15 H15B 0.9600 . ?
C15 H15C 0.9600 . ?
C16 H16A 0.9600 . ?
C16 H16B 0.9600 . ?
C16 H16C 0.9600 . ?
C17 H17A 0.9700 . ?
C17 H17B 0.9700 . ?
C17 C18 1.516(4) . ?
C18 C19 1.396(4) . ?
C18 C23 1.397(5) . ?
C19 H19 0.9300 . ?
C19 C20 1.384(5) . ?
C20 H20 0.9300 . ?
C20 C21 1.372(5) . ?
C21 H21 0.9300 . ?
C21 C22 1.391(5) . ?
C22 H22 0.9300 . ?
C22 C23 1.396(5) . ?
C23 H23 0.9300 . ?
C11A H11A 0.9700 . ?
C11A H11B 0.9700 . ?
C11 H11C 0.9700 . ?
C11 H11D 0.9700 . ?
O5 H5 0.8200 . ?
O5 C37 1.426(4) . ?
O6 C35 1.222(4) . ?
O7 C25 1.381(4) . ?
O7 C38 1.431(4) . ?
O8 C28 1.369(4) . ?
O8 C39 1.432(4) . ?
C24 C25 1.414(4) . ?
C24 C29 1.387(4) . ?
C24 C37 1.518(4) . ?
C25 C26 1.379(5) . ?
C26 H26 0.9300 . ?
C26 C27 1.393(5) . ?
C27 H27 0.9300 . ?
C27 C28 1.382(4) . ?
C28 C29 1.408(4) . ?
C29 C30 1.510(4) . ?
C30 H30A 0.9700 . ?
C30 H30B 0.9700 . ?
C30 C31 1.526(4) . ?
C31 H31 0.9800 . ?
C31 C32 1.526(4) . ?
C31 C36 1.546(4) . ?
C32 H32A 0.9700 . ?
C32 H32B 0.9700 . ?
C32 C33 1.520(5) . ?
C33 H33A 0.9700 . ?
C33 H33B 0.9700 . ?
C33 C34 1.524(5) . ?
C34 H34A 0.9700 . ?
C34 H34B 0.9700 . ?
C34 C35 1.505(5) . ?
C35 C36 1.538(5) . ?
C36 C37 1.567(4) . ?
C36 C40 1.548(4) . ?
C37 H37 0.9800 . ?
C38 H38A 0.9600 . ?
C38 H38B 0.9600 . ?
C38 H38C 0.9600 . ?
C39 H39A 0.9600 . ?
C39 H39B 0.9600 . ?
C39 H39C 0.9600 . ?
C40 H40A 0.9700 . ?
C40 H40B 0.9700 . ?
C40 C41 1.519(4) . ?
C41 C42 1.386(5) . ?
C41 C46 1.391(5) . ?
C42 H42 0.9300 . ?
C42 C43 1.404(5) . ?
C43 H43 0.9300 . ?
C43 C44 1.378(6) . ?
C44 H44 0.9300 . ?
C44 C45 1.375(6) . ?
C45 H45 0.9300 . ?
C45 C46 1.392(5) . ?
C46 H46 0.9300 . ?

loop_
_smtbx_masks_void_nr
_smtbx_masks_void_average_x
_smtbx_masks_void_average_y
_smtbx_masks_void_average_z
_smtbx_masks_void_volume
_smtbx_masks_void_count_electrons
_smtbx_masks_void_content
1 0.151 0.168 0.101 11.9 0.7 ?
2 0.229 0.221 0.464 12.0 0.5 ?
3 0.771 0.721 0.536 12.0 0.5 ?
4 0.849 0.668 0.899 11.9 0.7 ?
